data_4322325
loop_
_publ_author_name
'Zhiping Zheng'
'Thomas G. Gray'
'R. H. Holm'

_publ_section_title
;
 Synthesis and Structures of Solvated Monoclusters and Bridged Di- and
 Triclusters Based on the cubic Building Block [Re6(\m3-Se)8]2+
;
_journal_name_full 'Inorganic Chemistry'
_journal_page_first 4888
_journal_page_last 4895
_journal_paper_doi 10.1021/ic9906050
_journal_volume 38
_journal_year 1999
_chemical_formula_sum 'C32 H84 F12 O4 P4 Re6 S4 Sb2 Se8'
_chemical_formula_weight 3005.49
_chemical_name_systematic
; 
 ? 
;
_space_group_IT_number 2
_symmetry_cell_setting triclinic
_symmetry_space_group_name_Hall '-P 1'
_symmetry_space_group_name_H-M 'P -1'
_atom_sites_solution_hydrogens geom
_atom_sites_solution_primary direct
_atom_sites_solution_secondary difmap
_audit_creation_method SHELXL
_cell_angle_alpha 102.39(3)
_cell_angle_beta 93.74(3)
_cell_angle_gamma 91.05(3)
_cell_formula_units_Z 2
_cell_length_a 11.805(2)
_cell_length_b 12.065(2)
_cell_length_c 24.985(5)
_cell_measurement_temperature 293(2)
_cell_volume 3466.4(12)
_computing_structure_refinement 'SHELXL-93 (Sheldrick, 1993)'
_computing_structure_solution 'SHELXS-86 (Sheldrick, 1990)'
_diffrn_ambient_temperature 293(2)
_diffrn_radiation_monochromator graphite
_diffrn_radiation_source 'fine-focus sealed tube'
_diffrn_radiation_type MoK\a
_diffrn_radiation_wavelength 0.71073
_diffrn_reflns_av_R_equivalents 0.0307
_diffrn_reflns_av_sigmaI/netI 0.0694
_diffrn_reflns_limit_h_max 12
_diffrn_reflns_limit_h_min -6
_diffrn_reflns_limit_k_max 13
_diffrn_reflns_limit_k_min -13
_diffrn_reflns_limit_l_max 27
_diffrn_reflns_limit_l_min -27
_diffrn_reflns_number 10263
_diffrn_reflns_theta_max 23.00
_diffrn_reflns_theta_min 1.67
_exptl_absorpt_coefficient_mu 15.675
_exptl_crystal_density_diffrn 2.880
_exptl_crystal_F_000 2728
_refine_diff_density_max 6.185
_refine_diff_density_min -5.071
_refine_diff_density_rms 0.497
_refine_ls_extinction_coef 0.00079(5)
_refine_ls_extinction_expression Fc^*^=kFc[1+0.001xFc^2^\l^3^/sin(2\q)]^-1/4^
_refine_ls_extinction_method SHELXL
_refine_ls_goodness_of_fit_all 0.946
_refine_ls_goodness_of_fit_obs 1.109
_refine_ls_matrix_type full
_refine_ls_number_parameters 492
_refine_ls_number_reflns 9633
_refine_ls_number_restraints 0
_refine_ls_restrained_S_all 0.946
_refine_ls_restrained_S_obs 1.109
_refine_ls_R_factor_all 0.0902
_refine_ls_R_factor_obs 0.0602
_refine_ls_shift/esd_max 0.007
_refine_ls_shift/esd_mean 0.000
_refine_ls_structure_factor_coef Fsqd
_refine_ls_weighting_details 'w=1/[\s^2^(Fo^2^)+(0.1000P)^2^+0.0000P] where P=(Fo^2^+2Fc^2^)/3'
_refine_ls_weighting_scheme calc
_refine_ls_wR_factor_all 0.1575
_refine_ls_wR_factor_obs 0.1472
_reflns_number_observed 6252
_reflns_number_total 9633
_reflns_observed_criterion >2sigma(I)
_cod_data_source_file ic9906050_03.cif
_cod_data_source_block zz56
_cod_depositor_comments
;
The following automatic conversions were performed:

'_refine_ls_weighting_scheme' value 'calc
w=1/[\s^2^(Fo^2^)+(0.1000P)^2^+0.0000P] where P=(Fo^2^+2Fc^2^)/3' was
changed to 'calc'. New tag '_refine_ls_weighting_details' was
created. The value of the new tag was set to
'w=1/[\s^2^(Fo^2^)+(0.1000P)^2^+0.0000P] where P=(Fo^2^+2Fc^2^)/3'.

Automatic conversion script
Id: cif_fix_values 3143 2015-03-26 13:38:13Z robertas 
;
_cod_original_cell_volume 3466.2(12)
_cod_database_code 4322325

loop_
_symmetry_equiv_pos_as_xyz
'x, y, z'
'-x, -y, -z'

loop_
_atom_site_aniso_label
_atom_site_aniso_U_11
_atom_site_aniso_U_22
_atom_site_aniso_U_33
_atom_site_aniso_U_23
_atom_site_aniso_U_13
_atom_site_aniso_U_12
Re1 0.0210(4) 0.0076(5) 0.0201(5) -0.0003(4) 0.0016(3) -0.0004(3)
Re2 0.0214(4) 0.0070(5) 0.0190(5) -0.0002(4) -0.0004(3) -0.0015(3)
Re3 0.0240(4) 0.0058(5) 0.0225(5) 0.0010(4) 0.0005(3) -0.0025(3)
Re4 0.0199(4) 0.0058(5) 0.0192(5) -0.0012(4) -0.0031(3) -0.0030(3)
Re5 0.0212(4) 0.0059(5) 0.0184(5) -0.0011(4) -0.0017(3) -0.0020(3)
Re6 0.0233(4) 0.0033(5) 0.0223(5) 0.0003(4) -0.0018(3) -0.0002(3)
Se1 0.0302(10) 0.0073(12) 0.0245(11) -0.0033(9) -0.0001(9) -0.0005(8)
Se2 0.0267(10) 0.0210(14) 0.0243(11) 0.0064(10) 0.0036(9) -0.0029(9)
Se3 0.0293(10) 0.0071(12) 0.0253(11) 0.0006(9) -0.0014(9) 0.0009(8)
Se4 0.0236(10) 0.0165(13) 0.0258(12) -0.0008(10) 0.0012(9) -0.0064(9)
Se5 0.0288(10) 0.0074(12) 0.0255(12) -0.0053(9) 0.0000(9) -0.0042(8)
Se6 0.0304(10) 0.0075(12) 0.0245(11) 0.0020(9) -0.0012(9) -0.0048(8)
Se7 0.0256(10) 0.0156(13) 0.0235(11) 0.0065(10) -0.0048(9) -0.0009(9)
Se8 0.0221(10) 0.0168(13) 0.0261(12) 0.0007(10) 0.0012(9) 0.0031(9)
P1 0.027(3) 0.020(4) 0.031(3) 0.003(3) 0.008(2) 0.005(2)
P2 0.025(3) 0.021(4) 0.027(3) 0.003(3) 0.000(2) 0.000(2)
P3 0.027(3) 0.022(4) 0.019(3) 0.000(3) -0.005(2) -0.006(2)
P4 0.024(3) 0.015(3) 0.022(3) -0.003(3) -0.001(2) -0.006(2)
O1 0.044(8) 0.029(11) 0.023(8) 0.005(7) -0.014(7) -0.009(7)
O2 0.044(8) 0.023(10) 0.036(9) 0.005(8) 0.014(7) 0.003(7)
O3 0.094(15) 0.102(22) 0.065(15) 0.006(14) 0.010(13) -0.015(14)
O4 0.107(16) 0.064(17) 0.044(12) -0.014(11) -0.015(11) 0.023(13)
S1 0.046(3) 0.016(4) 0.038(3) 0.004(3) -0.013(3) -0.008(3)
S2 0.047(3) 0.017(4) 0.041(3) 0.012(3) 0.010(3) 0.008(3)
S3 0.086(6) 0.052(6) 0.085(6) 0.012(5) -0.002(5) -0.009(4)
S4 0.247(18) 0.251(24) 0.095(10) -0.076(11) -0.081(11) 0.143(17)
Sb1 0.0444(9) 0.0311(11) 0.0443(10) 0.0010(9) 0.0006(8) -0.0021(8)
Sb2 0.0535(10) 0.0326(12) 0.0451(11) 0.0074(9) -0.0069(8) 0.0042(8)
F1 0.319(36) 0.105(25) 0.154(23) 0.076(21) 0.054(25) 0.112(26)
F2 0.120(14) 0.105(19) 0.053(11) -0.036(11) -0.010(10) 0.050(13)
F3 0.048(10) 0.162(25) 0.153(21) -0.006(18) 0.019(12) -0.017(12)
F4 0.142(16) 0.050(14) 0.077(13) -0.019(10) 0.022(12) -0.015(11)
F5 0.095(14) 0.153(26) 0.161(22) 0.027(19) 0.055(15) -0.029(15)
F6 0.143(17) 0.085(18) 0.096(15) 0.041(14) 0.006(13) 0.027(14)
F7 0.178(21) 0.132(25) 0.146(22) 0.045(19) -0.034(18) -0.115(19)
F8 0.186(24) 0.206(36) 0.149(22) 0.088(23) -0.018(19) 0.108(24)
F9 0.198(23) 0.104(22) 0.094(16) -0.037(14) 0.016(16) 0.082(18)
F10 0.125(15) 0.099(19) 0.070(12) 0.021(12) -0.033(11) 0.048(13)
F11 0.106(14) 0.094(18) 0.072(12) -0.025(12) -0.018(11) 0.031(12)
F12 0.127(17) 0.181(30) 0.114(19) 0.031(19) -0.025(15) -0.071(18)

loop_
_atom_site_label
_atom_site_type_symbol
_atom_site_fract_x
_atom_site_fract_y
_atom_site_fract_z
_atom_site_U_iso_or_equiv
_atom_site_thermal_displace_type
_atom_site_occupancy
_atom_site_calc_flag
_atom_site_refinement_flags
_atom_site_disorder_group
Re1 Re 0.37681(6) 0.56781(7) 0.03570(3) 0.0167(2) Uani 1 d . .
Re2 Re 0.58305(6) 0.51776(7) 0.06747(3) 0.0164(2) Uani 1 d . .
Re3 Re 0.44556(6) 0.35890(7) 0.00701(3) 0.0179(2) Uani 1 d . .
Re4 Re -0.13863(6) 0.43128(7) 0.46903(3) 0.0158(2) Uani 1 d . .
Re5 Re 0.05351(6) 0.48053(7) 0.43010(3) 0.0159(2) Uani 1 d . .
Re6 Re -0.05393(6) 0.64068(7) 0.49396(3) 0.0168(2) Uani 1 d . .
Se1 Se 0.5136(2) 0.7170(2) 0.09145(8) 0.0218(5) Uani 1 d . .
Se2 Se 0.4106(2) 0.4464(2) 0.10543(8) 0.0238(5) Uani 1 d . .
Se3 Se 0.6448(2) 0.3169(2) 0.03693(8) 0.0212(5) Uani 1 d . .
Se4 Se 0.7502(2) 0.5855(2) 0.02381(8) 0.0229(5) Uani 1 d . .
Se5 Se -0.0297(2) 0.2813(2) 0.40946(8) 0.0221(5) Uani 1 d . .
Se6 Se 0.1315(2) 0.6811(2) 0.45667(8) 0.0212(5) Uani 1 d . .
Se7 Se -0.1335(2) 0.5506(2) 0.39800(8) 0.0215(5) Uani 1 d . .
Se8 Se 0.2364(2) 0.4132(2) 0.46850(8) 0.0223(5) Uani 1 d . .
P1 P 0.2164(4) 0.6589(5) 0.0860(2) 0.0260(13) Uani 1 d . .
P2 P 0.6877(4) 0.5434(5) 0.1586(2) 0.0251(13) Uani 1 d . .
P3 P 0.1280(4) 0.4544(5) 0.3379(2) 0.0239(13) Uani 1 d . .
P4 P -0.3166(4) 0.3356(5) 0.4219(2) 0.0219(12) Uani 1 d . .
O1 O 0.3888(11) 0.1986(13) 0.0177(5) 0.033(4) Uani 1 d . .
O2 O -0.1042(11) 0.8053(13) 0.4839(6) 0.034(4) Uani 1 d . .
O3 O -0.1257(18) 0.9972(22) 0.3935(8) 0.089(7) Uani 1 d . .
O4 O 0.3849(17) 0.9820(19) 0.1011(7) 0.076(6) Uani 1 d . .
S1 S 0.2997(5) 0.1225(5) -0.0231(2) 0.0345(14) Uani 1 d . .
S2 S -0.1944(5) 0.8719(5) 0.5178(2) 0.0337(14) Uani 1 d . .
S3 S -0.1181(7) 0.9297(8) 0.3357(4) 0.076(2) Uani 1 d . .
S4 S 0.3984(15) 1.0185(18) 0.1560(5) 0.217(11) Uani 1 d . .
C1 C 0.0906(17) 0.5666(21) 0.0850(9) 0.037(6) Uiso 1 d . .
H1A H 0.0309(17) 0.6133(21) 0.1018(9) 0.044 Uiso 1 calc R .
H1B H 0.0646(17) 0.5359(21) 0.0470(9) 0.044 Uiso 1 calc R .
C2 C 0.1052(20) 0.4676(24) 0.1138(11) 0.057(7) Uiso 1 d . .
H2A H 0.0346(20) 0.4251(24) 0.1105(11) 0.085 Uiso 1 calc R .
H2B H 0.1277(20) 0.4964(24) 0.1520(11) 0.085 Uiso 1 calc R .
H2C H 0.1625(20) 0.4190(24) 0.0971(11) 0.085 Uiso 1 calc R .
C3 C 0.1564(17) 0.7806(21) 0.0618(9) 0.037(6) Uiso 1 d . .
H3A H 0.1129(17) 0.8238(21) 0.0903(9) 0.044 Uiso 1 calc R .
H3B H 0.2183(17) 0.8297(21) 0.0559(9) 0.044 Uiso 1 calc R .
C4 C 0.0805(22) 0.7480(27) 0.0091(11) 0.065(8) Uiso 1 d . .
H4A H 0.0519(22) 0.8153(27) -0.0008(11) 0.098 Uiso 1 calc R .
H4B H 0.0182(22) 0.7004(27) 0.0146(11) 0.098 Uiso 1 calc R .
H4C H 0.1235(22) 0.7075(27) -0.0198(11) 0.098 Uiso 1 calc R .
C5 C 0.2559(18) 0.7125(22) 0.1583(9) 0.038(6) Uiso 1 d . .
H5A H 0.2864(18) 0.6503(22) 0.1731(9) 0.073(83) Uiso 1 calc R .
H5B H 0.3169(18) 0.7690(22) 0.1614(9) 0.080(86) Uiso 1 calc R .
C6 C 0.1639(19) 0.7651(24) 0.1942(10) 0.053(7) Uiso 1 d . .
H6A H 0.1951(19) 0.7897(24) 0.2315(10) 0.080 Uiso 1 calc R .
H6B H 0.1035(19) 0.7099(24) 0.1928(10) 0.080 Uiso 1 calc R .
H6C H 0.1347(19) 0.8291(24) 0.1813(10) 0.080 Uiso 1 calc R .
C7 C 0.6064(17) 0.6106(22) 0.2161(9) 0.038(6) Uiso 1 d . .
H7A H 0.5843(17) 0.6845(22) 0.2105(9) 0.046 Uiso 1 calc R .
H7B H 0.5373(17) 0.5652(22) 0.2152(9) 0.046 Uiso 1 calc R .
C8 C 0.6653(18) 0.6260(22) 0.2720(9) 0.043(6) Uiso 1 d . .
H8A H 0.6155(18) 0.6615(22) 0.2991(9) 0.064 Uiso 1 calc R .
H8B H 0.7326(18) 0.6731(22) 0.2742(9) 0.064 Uiso 1 calc R .
H8C H 0.6858(18) 0.5533(22) 0.2788(9) 0.064 Uiso 1 calc R .
C9 C 0.7386(17) 0.4166(21) 0.1775(9) 0.038(6) Uiso 1 d . .
H9A H 0.7872(17) 0.3794(21) 0.1497(9) 0.045 Uiso 1 calc R .
H9B H 0.7851(17) 0.4384(21) 0.2118(9) 0.045 Uiso 1 calc R .
C10 C 0.6476(19) 0.3311(24) 0.1844(11) 0.053(7) Uiso 1 d . .
H10A H 0.6829(19) 0.2669(24) 0.1946(11) 0.079 Uiso 1 calc R .
H10B H 0.6024(19) 0.3065(24) 0.1504(11) 0.079 Uiso 1 calc R .
H10C H 0.5999(19) 0.3660(24) 0.2126(11) 0.079 Uiso 1 calc R .
C11 C 0.8181(16) 0.6283(19) 0.1674(9) 0.029(5) Uiso 1 d . .
H11A H 0.8556(16) 0.6253(19) 0.2027(9) 0.035 Uiso 1 calc R .
H11B H 0.8674(16) 0.5932(19) 0.1394(9) 0.035 Uiso 1 calc R .
C12 C 0.8079(21) 0.7490(25) 0.1647(11) 0.058(7) Uiso 1 d . .
H12A H 0.8821(21) 0.7853(25) 0.1697(11) 0.087 Uiso 1 calc R .
H12B H 0.7621(21) 0.7862(25) 0.1931(11) 0.087 Uiso 1 calc R .
H12C H 0.7730(21) 0.7539(25) 0.1295(11) 0.087 Uiso 1 calc R .
C13 C 0.3549(23) -0.0126(27) -0.0357(12) 0.071(9) Uiso 1 d . .
H13A H 0.4169(23) -0.0147(27) -0.0589(12) 0.106 Uiso 1 calc R .
H13B H 0.2967(23) -0.0672(27) -0.0535(12) 0.106 Uiso 1 calc R .
H13C H 0.3816(23) -0.0305(27) -0.0015(12) 0.106 Uiso 1 calc R .
C14 C 0.1919(19) 0.1034(24) 0.0191(10) 0.052(7) Uiso 1 d . .
H14A H 0.1529(19) 0.1730(24) 0.0295(10) 0.078 Uiso 1 calc R .
H14B H 0.2244(19) 0.0818(24) 0.0514(10) 0.078 Uiso 1 calc R .
H14C H 0.1392(19) 0.0448(24) -0.0004(10) 0.078 Uiso 1 calc R .
C15 C -0.3524(19) 0.1988(23) 0.4380(10) 0.045(6) Uiso 1 d . .
H15A H -0.4009(19) 0.1548(23) 0.4078(10) 0.055 Uiso 1 calc R .
H15B H -0.2831(19) 0.1577(23) 0.4407(10) 0.055 Uiso 1 calc R .
C16 C -0.4121(20) 0.2072(25) 0.4910(10) 0.055(7) Uiso 1 d . .
H16A H -0.4279(20) 0.1323(25) 0.4966(10) 0.082 Uiso 1 calc R .
H16B H -0.4821(20) 0.2457(25) 0.4884(10) 0.082 Uiso 1 calc R .
H16C H -0.3640(20) 0.2489(25) 0.5214(10) 0.082 Uiso 1 calc R .
C17 C -0.4447(16) 0.4173(20) 0.4328(9) 0.033(5) Uiso 1 d . .
H17A H -0.5095(16) 0.3693(20) 0.4155(9) 0.039 Uiso 1 calc R .
H17B H -0.4543(16) 0.4373(20) 0.4719(9) 0.039 Uiso 1 calc R .
C18 C -0.4456(18) 0.5249(22) 0.4109(9) 0.042(6) Uiso 1 d . .
H18A H -0.5158(18) 0.5622(22) 0.4183(9) 0.063 Uiso 1 calc R .
H18B H -0.4385(18) 0.5062(22) 0.3719(9) 0.063 Uiso 1 calc R .
H18C H -0.3832(18) 0.5744(22) 0.4284(9) 0.063 Uiso 1 calc R .
C19 C -0.3141(15) 0.2976(19) 0.3467(8) 0.026(5) Uiso 1 d . .
H19A H -0.2904(15) 0.3647(19) 0.3343(8) 0.031 Uiso 1 calc R .
H19B H -0.2566(15) 0.2416(19) 0.3376(8) 0.031 Uiso 1 calc R .
C20 C -0.4233(19) 0.2515(25) 0.3149(10) 0.055(7) Uiso 1 d . .
H20A H -0.4122(19) 0.2352(25) 0.2764(10) 0.082 Uiso 1 calc R .
H20B H -0.4809(19) 0.3067(25) 0.3226(10) 0.082 Uiso 1 calc R .
H20C H -0.4466(19) 0.1831(25) 0.3255(10) 0.082 Uiso 1 calc R .
C21 C 0.2708(16) 0.5139(21) 0.3393(9) 0.034(5) Uiso 1 d . .
H21A H 0.2706(16) 0.5938(21) 0.3569(9) 0.041 Uiso 1 calc R .
H21B H 0.3207(16) 0.4772(21) 0.3622(9) 0.041 Uiso 1 calc R .
C22 C 0.3220(19) 0.5029(24) 0.2828(10) 0.049(6) Uiso 1 d . .
H22A H 0.3971(19) 0.5371(24) 0.2882(10) 0.073 Uiso 1 calc R .
H22B H 0.2750(19) 0.5409(24) 0.2600(10) 0.073 Uiso 1 calc R .
H22C H 0.3255(19) 0.4241(24) 0.2654(10) 0.073 Uiso 1 calc R .
C23 C 0.1342(18) 0.3089(22) 0.3008(9) 0.041(6) Uiso 1 d . .
H23A H 0.0593(18) 0.2733(22) 0.2987(9) 0.050 Uiso 1 calc R .
H23B H 0.1527(18) 0.3091(22) 0.2635(9) 0.050 Uiso 1 calc R .
C24 C 0.2190(19) 0.2366(25) 0.3249(10) 0.053(7) Uiso 1 d . .
H24A H 0.2159(19) 0.1611(25) 0.3025(10) 0.080 Uiso 1 calc R .
H24B H 0.2007(19) 0.2338(25) 0.3615(10) 0.080 Uiso 1 calc R .
H24C H 0.2942(19) 0.2692(25) 0.3260(10) 0.080 Uiso 1 calc R .
C25 C 0.0435(18) 0.5162(22) 0.2881(9) 0.039(6) Uiso 1 d . .
H25A H 0.0753(18) 0.4947(22) 0.2527(9) 0.046 Uiso 1 calc R .
H25B H -0.0333(18) 0.4841(22) 0.2843(9) 0.046 Uiso 1 calc R .
C26 C 0.0382(20) 0.6512(24) 0.3043(10) 0.053(7) Uiso 1 d . .
H26A H -0.0070(20) 0.6774(24) 0.2764(10) 0.080 Uiso 1 calc R .
H26B H 0.1137(20) 0.6840(24) 0.3073(10) 0.080 Uiso 1 calc R .
H26C H 0.0048(20) 0.6734(24) 0.3388(10) 0.080 Uiso 1 calc R .
C27 C -0.1409(18) 1.0123(21) 0.5274(9) 0.042(6) Uiso 1 d . .
H27A H -0.0780(18) 1.0246(21) 0.5546(9) 0.063 Uiso 1 calc R .
H27B H -0.1996(18) 1.0640(21) 0.5396(9) 0.063 Uiso 1 calc R .
H27C H -0.1160(18) 1.0251(21) 0.4934(9) 0.063 Uiso 1 calc R .
C28 C -0.3066(19) 0.8711(24) 0.4671(10) 0.051(7) Uiso 1 d . .
H28A H -0.3441(19) 0.7975(24) 0.4579(10) 0.076 Uiso 1 calc R .
H28B H -0.2765(19) 0.8881(24) 0.4349(10) 0.076 Uiso 1 calc R .
H28C H -0.3600(19) 0.9273(24) 0.4811(10) 0.076 Uiso 1 calc R .
C29 C -0.1955(27) 1.0057(34) 0.2947(14) 0.096(11) Uiso 1 d . .
H29A H -0.2749(27) 0.9985(34) 0.3000(14) 0.144 Uiso 1 calc R .
H29B H -0.1828(27) 0.9761(34) 0.2569(14) 0.144 Uiso 1 calc R .
H29C H -0.1715(27) 1.0843(34) 0.3048(14) 0.144 Uiso 1 calc R .
C30 C 0.0209(21) 0.9572(28) 0.3186(12) 0.068(8) Uiso 1 d . .
H30A H 0.0742(21) 0.9188(28) 0.3383(12) 0.102 Uiso 1 calc R .
H30B H 0.0378(21) 1.0374(28) 0.3283(12) 0.102 Uiso 1 calc R .
H30C H 0.0263(21) 0.9304(28) 0.2798(12) 0.102 Uiso 1 calc R .
C31 C 0.5235(33) 1.0018(43) 0.1885(18) 0.142(17) Uiso 1 d . .
H31A H 0.5448(33) 0.9241(43) 0.1780(18) 0.212 Uiso 1 calc R .
H31B H 0.5171(33) 1.0214(43) 0.2275(18) 0.212 Uiso 1 calc R .
H31C H 0.5804(33) 1.0502(43) 0.1787(18) 0.212 Uiso 1 calc R .
C32 C 0.3557(36) 1.1571(43) 0.1805(18) 0.146(18) Uiso 1 d . .
H32A H 0.2828(36) 1.1672(43) 0.1632(18) 0.219 Uiso 1 calc R .
H32B H 0.4103(36) 1.2099(43) 0.1722(18) 0.219 Uiso 1 calc R .
H32C H 0.3507(36) 1.1703(43) 0.2195(18) 0.219 Uiso 1 calc R .
Sb1 Sb 0.41602(13) 0.8872(2) 0.34533(7) 0.0412(4) Uani 1 d . .
Sb2 Sb 0.94935(14) 0.1130(2) 0.15420(7) 0.0443(5) Uani 1 d . .
F1 F 0.3598(29) 1.0010(24) 0.3153(11) 0.182(14) Uani 1 d . .
F2 F 0.4180(16) 0.7929(18) 0.2759(7) 0.101(7) Uani 1 d . .
F3 F 0.2710(13) 0.8378(22) 0.3538(9) 0.127(9) Uani 1 d . .
F4 F 0.4148(17) 0.9795(16) 0.4142(7) 0.094(6) Uani 1 d . .
F5 F 0.5620(16) 0.9390(23) 0.3384(10) 0.136(9) Uani 1 d . .
F6 F 0.4760(17) 0.7698(19) 0.3751(8) 0.105(7) Uani 1 d . .
F7 F 0.8216(21) 0.0204(23) 0.1525(10) 0.153(11) Uani 1 d . .
F8 F 1.0308(22) 0.0341(28) 0.1964(10) 0.173(13) Uani 1 d . .
F9 F 0.9929(21) 0.0172(21) 0.0920(8) 0.140(10) Uani 1 d . .
F10 F 0.8631(16) 0.1849(19) 0.1098(7) 0.099(7) Uani 1 d . .
F11 F 0.9069(15) 0.2102(18) 0.2163(7) 0.098(7) Uani 1 d . .
F12 F 1.0738(19) 0.2096(25) 0.1539(10) 0.143(10) Uani 1 d . .

loop_
_atom_type_symbol
_atom_type_description
_atom_type_scat_dispersion_real
_atom_type_scat_dispersion_imag
_atom_type_scat_source
C C 0.0033 0.0016 'International Tables Vol C Tables 4.2.6.8 and 6.1.1.4'
H H 0.0000 0.0000 'International Tables Vol C Tables 4.2.6.8 and 6.1.1.4'
O O 0.0106 0.0060 'International Tables Vol C Tables 4.2.6.8 and 6.1.1.4'
F F 0.0171 0.0103 'International Tables Vol C Tables 4.2.6.8 and 6.1.1.4'
P P 0.1023 0.0942 'International Tables Vol C Tables 4.2.6.8 and 6.1.1.4'
S S 0.1246 0.1234 'International Tables Vol C Tables 4.2.6.8 and 6.1.1.4'
Se Se -0.0929 2.2259 'International Tables Vol C Tables 4.2.6.8 and 6.1.1.4'
Sb Sb -0.5866 1.5461 'International Tables Vol C Tables 4.2.6.8 and 6.1.1.4'
Re Re -1.0185 7.2310 'International Tables Vol C Tables 4.2.6.8 and 6.1.1.4'

loop_
_geom_angle_atom_site_label_1
_geom_angle_atom_site_label_2
_geom_angle_atom_site_label_3
_geom_angle
_geom_angle_site_symmetry_1
_geom_angle_site_symmetry_3
_geom_angle_publ_flag
P1 Re1 Se4 92.80(15) . 2_665 ?
P1 Re1 Se1 90.68(15) . . ?
Se4 Re1 Se1 176.47(7) 2_665 . ?
P1 Re1 Se3 93.35(14) . 2_665 ?
Se4 Re1 Se3 89.46(7) 2_665 2_665 ?
Se1 Re1 Se3 89.72(7) . 2_665 ?
P1 Re1 Se2 90.62(14) . . ?
Se4 Re1 Se2 90.66(8) 2_665 . ?
Se1 Re1 Se2 89.91(7) . . ?
Se3 Re1 Se2 176.02(7) 2_665 . ?
P1 Re1 Re3 135.05(14) . . ?
Se4 Re1 Re3 59.10(6) 2_665 . ?
Se1 Re1 Re3 118.46(6) . . ?
Se3 Re1 Re3 118.25(6) 2_665 . ?
Se2 Re1 Re3 58.63(6) . . ?
P1 Re1 Re2 133.18(14) . . ?
Se4 Re1 Re2 119.08(6) 2_665 . ?
Se1 Re1 Re2 58.49(5) . . ?
Se3 Re1 Re2 118.27(6) 2_665 . ?
Se2 Re1 Re2 58.35(5) . . ?
Re3 Re1 Re2 60.00(4) . . ?
P1 Re1 Re3 135.18(14) . 2_665 ?
Se4 Re1 Re3 118.32(6) 2_665 2_665 ?
Se1 Re1 Re3 58.45(5) . 2_665 ?
Se3 Re1 Re3 58.38(5) 2_665 2_665 ?
Se2 Re1 Re3 118.23(5) . 2_665 ?
Re3 Re1 Re3 89.71(4) . 2_665 ?
Re2 Re1 Re3 59.89(3) . 2_665 ?
P1 Re1 Re2 136.89(14) . 2_665 ?
Se4 Re1 Re2 58.54(5) 2_665 2_665 ?
Se1 Re1 Re2 118.23(6) . 2_665 ?
Se3 Re1 Re2 58.36(5) 2_665 2_665 ?
Se2 Re1 Re2 118.52(6) . 2_665 ?
Re3 Re1 Re2 59.91(4) . 2_665 ?
Re2 Re1 Re2 89.93(4) . 2_665 ?
Re3 Re1 Re2 59.79(4) 2_665 2_665 ?
P2 Re2 Se2 90.09(13) . . ?
P2 Re2 Se3 93.20(15) . . ?
Se2 Re2 Se3 89.94(7) . . ?
P2 Re2 Se1 90.88(15) . . ?
Se2 Re2 Se1 90.02(7) . . ?
Se3 Re2 Se1 175.92(7) . . ?
P2 Re2 Se4 93.24(13) . . ?
Se2 Re2 Se4 176.61(7) . . ?
Se3 Re2 Se4 89.24(7) . . ?
Se1 Re2 Se4 90.56(7) . . ?
P2 Re2 Re3 134.82(14) . . ?
Se2 Re2 Re3 58.69(6) . . ?
Se3 Re2 Re3 58.46(6) . . ?
Se1 Re2 Re3 118.25(6) . . ?
Se4 Re2 Re3 118.20(6) . . ?
P2 Re2 Re3 135.33(14) . 2_665 ?
Se2 Re2 Re3 118.75(6) . 2_665 ?
Se3 Re2 Re3 118.13(6) . 2_665 ?
Se1 Re2 Re3 58.49(5) . 2_665 ?
Se4 Re2 Re3 58.94(5) . 2_665 ?
Re3 Re2 Re3 89.78(4) . 2_665 ?
P2 Re2 Re1 133.05(12) . . ?
Se2 Re2 Re1 58.65(5) . . ?
Se3 Re2 Re1 118.35(6) . . ?
Se1 Re2 Re1 58.37(6) . . ?
Se4 Re2 Re1 119.04(6) . . ?
Re3 Re2 Re1 59.90(4) . . ?
Re3 Re2 Re1 60.12(4) 2_665 . ?
P2 Re2 Re1 136.88(12) . 2_665 ?
Se2 Re2 Re1 118.71(7) . 2_665 ?
Se3 Re2 Re1 58.35(6) . 2_665 ?
Se1 Re2 Re1 118.28(6) . 2_665 ?
Se4 Re2 Re1 58.18(6) . 2_665 ?
Re3 Re2 Re1 60.02(4) . 2_665 ?
Re3 Re2 Re1 59.80(3) 2_665 2_665 ?
Re1 Re2 Re1 90.07(4) . 2_665 ?
O1 Re3 Se3 89.9(4) . . ?
O1 Re3 Se1 93.1(4) . 2_665 ?
Se3 Re3 Se1 89.67(7) . 2_665 ?
O1 Re3 Se2 90.4(4) . . ?
Se3 Re3 Se2 89.78(7) . . ?
Se1 Re3 Se2 176.46(8) 2_665 . ?
O1 Re3 Se4 94.1(4) . 2_665 ?
Se3 Re3 Se4 176.06(7) . 2_665 ?
Se1 Re3 Se4 90.21(7) 2_665 2_665 ?
Se2 Re3 Se4 90.09(7) . 2_665 ?
O1 Re3 Re1 135.3(4) . . ?
Se3 Re3 Re1 118.61(7) . . ?
Se1 Re3 Re1 118.76(6) 2_665 . ?
Se2 Re3 Re1 58.63(6) . . ?
Se4 Re3 Re1 58.18(6) 2_665 . ?
O1 Re3 Re2 132.6(4) . . ?
Se3 Re3 Re2 58.51(6) . . ?
Se1 Re3 Re2 118.50(6) 2_665 . ?
Se2 Re3 Re2 58.39(6) . . ?
Se4 Re3 Re2 118.27(6) 2_665 . ?
Re1 Re3 Re2 60.11(4) . . ?
O1 Re3 Re2 137.2(4) . 2_665 ?
Se3 Re3 Re2 118.41(6) . 2_665 ?
Se1 Re3 Re2 58.48(5) 2_665 2_665 ?
Se2 Re3 Re2 118.91(6) . 2_665 ?
Se4 Re3 Re2 58.39(5) 2_665 2_665 ?
Re1 Re3 Re2 60.30(4) . 2_665 ?
Re2 Re3 Re2 90.22(4) . 2_665 ?
O1 Re3 Re1 134.4(4) . 2_665 ?
Se3 Re3 Re1 58.42(5) . 2_665 ?
Se1 Re3 Re1 58.32(6) 2_665 2_665 ?
Se2 Re3 Re1 118.57(6) . 2_665 ?
Se4 Re3 Re1 118.36(6) 2_665 2_665 ?
Re1 Re3 Re1 90.29(4) . 2_665 ?
Re2 Re3 Re1 60.19(4) . 2_665 ?
Re2 Re3 Re1 59.99(3) 2_665 2_665 ?
P4 Re4 Se5 88.47(13) . . ?
P4 Re4 Se7 89.60(13) . . ?
Se5 Re4 Se7 89.93(7) . . ?
P4 Re4 Se8 95.01(13) . 2_566 ?
Se5 Re4 Se8 176.53(7) . 2_566 ?
Se7 Re4 Se8 90.17(7) . 2_566 ?
P4 Re4 Se6 94.31(13) . 2_566 ?
Se5 Re4 Se6 90.25(7) . 2_566 ?
Se7 Re4 Se6 176.09(7) . 2_566 ?
Se8 Re4 Se6 89.42(7) 2_566 2_566 ?
P4 Re4 Re6 134.13(14) . 2_566 ?
Se5 Re4 Re6 58.68(6) . 2_566 ?
Se7 Re4 Re6 118.61(5) . 2_566 ?
Se8 Re4 Re6 118.37(6) 2_566 2_566 ?
Se6 Re4 Re6 58.38(5) 2_566 2_566 ?
P4 Re4 Re6 135.86(14) . . ?
Se5 Re4 Re6 118.40(6) . . ?
Se7 Re4 Re6 58.64(6) . . ?
Se8 Re4 Re6 58.89(6) 2_566 . ?
Se6 Re4 Re6 118.00(6) 2_566 . ?
Re6 Re4 Re6 89.76(4) 2_566 . ?
P4 Re4 Re5 131.07(12) . . ?
Se5 Re4 Re5 58.44(6) . . ?
Se7 Re4 Re5 58.61(5) . . ?
Se8 Re4 Re5 118.84(6) 2_566 . ?
Se6 Re4 Re5 118.38(6) 2_566 . ?
Re6 Re4 Re5 60.01(3) 2_566 . ?
Re6 Re4 Re5 59.96(4) . . ?
P4 Re4 Re5 138.89(12) . 2_566 ?
Se5 Re4 Re5 118.54(6) . 2_566 ?
Se7 Re4 Re5 118.54(6) . 2_566 ?
Se8 Re4 Re5 58.51(6) 2_566 2_566 ?
Se6 Re4 Re5 58.11(6) 2_566 2_566 ?
Re6 Re4 Re5 59.87(4) 2_566 2_566 ?
Re6 Re4 Re5 59.90(4) . 2_566 ?
Re5 Re4 Re5 90.02(4) . 2_566 ?
P3 Re5 Se6 91.62(15) . . ?
P3 Re5 Se5 92.07(15) . . ?
Se6 Re5 Se5 176.31(7) . . ?
P3 Re5 Se7 92.85(13) . . ?
Se6 Re5 Se7 89.97(8) . . ?
Se5 Re5 Se7 89.78(8) . . ?
P3 Re5 Se8 90.87(13) . . ?
Se6 Re5 Se8 89.59(8) . . ?
Se5 Re5 Se8 90.42(8) . . ?
Se7 Re5 Se8 176.27(7) . . ?
P3 Re5 Re6 135.62(14) . . ?
Se6 Re5 Re6 58.52(5) . . ?
Se5 Re5 Re6 118.39(6) . . ?
Se7 Re5 Re6 58.58(6) . . ?
Se8 Re5 Re6 118.20(6) . . ?
P3 Re5 Re6 134.63(14) . 2_566 ?
Se6 Re5 Re6 118.41(6) . 2_566 ?
Se5 Re5 Re6 58.65(6) . 2_566 ?
Se7 Re5 Re6 118.33(6) . 2_566 ?
Se8 Re5 Re6 58.81(5) . 2_566 ?
Re6 Re5 Re6 89.74(4) . 2_566 ?
P3 Re5 Re4 135.78(13) . . ?
Se6 Re5 Re4 118.50(6) . . ?
Se5 Re5 Re4 58.42(5) . . ?
Se7 Re5 Re4 58.40(5) . . ?
Se8 Re5 Re4 118.75(6) . . ?
Re6 Re5 Re4 59.99(4) . . ?
Re6 Re5 Re4 59.95(3) 2_566 . ?
P3 Re5 Re4 134.24(13) . 2_566 ?
Se6 Re5 Re4 58.56(6) . 2_566 ?
Se5 Re5 Re4 118.50(6) . 2_566 ?
Se7 Re5 Re4 118.44(6) . 2_566 ?
Se8 Re5 Re4 58.33(6) . 2_566 ?
Re6 Re5 Re4 59.87(4) . 2_566 ?
Re6 Re5 Re4 59.86(3) 2_566 2_566 ?
Re4 Re5 Re4 89.98(4) . 2_566 ?
O2 Re6 Se6 87.3(3) . . ?
O2 Re6 Se5 92.3(4) . 2_566 ?
Se6 Re6 Se5 90.20(7) . 2_566 ?
O2 Re6 Se7 91.3(4) . . ?
Se6 Re6 Se7 89.84(7) . . ?
Se5 Re6 Se7 176.41(7) 2_566 . ?
O2 Re6 Se8 96.5(3) . 2_566 ?
Se6 Re6 Se8 176.20(7) . 2_566 ?
Se5 Re6 Se8 90.02(7) 2_566 2_566 ?
Se7 Re6 Se8 89.70(7) . 2_566 ?
O2 Re6 Re4 131.9(4) . 2_566 ?
Se6 Re6 Re4 58.64(5) . 2_566 ?
Se5 Re6 Re4 58.35(6) 2_566 2_566 ?
Se7 Re6 Re4 118.82(6) . 2_566 ?
Se8 Re6 Re4 118.48(6) 2_566 2_566 ?
O2 Re6 Re5 131.3(3) . . ?
Se6 Re6 Re5 58.33(6) . . ?
Se5 Re6 Re5 118.60(6) 2_566 . ?
Se7 Re6 Re5 58.57(5) . . ?
Se8 Re6 Re5 118.39(7) 2_566 . ?
Re4 Re6 Re5 60.26(4) 2_566 . ?
O2 Re6 Re5 138.3(3) . 2_566 ?
Se6 Re6 Re5 118.65(6) . 2_566 ?
Se5 Re6 Re5 58.35(5) 2_566 2_566 ?
Se7 Re6 Re5 118.64(6) . 2_566 ?
Se8 Re6 Re5 58.46(5) 2_566 2_566 ?
Re4 Re6 Re5 60.03(3) 2_566 2_566 ?
Re5 Re6 Re5 90.26(4) . 2_566 ?
O2 Re6 Re4 137.6(4) . . ?
Se6 Re6 Re4 118.37(6) . . ?
Se5 Re6 Re4 118.57(6) 2_566 . ?
Se7 Re6 Re4 58.41(6) . . ?
Se8 Re6 Re4 58.35(6) 2_566 . ?
Re4 Re6 Re4 90.24(4) 2_566 . ?
Re5 Re6 Re4 60.05(3) . . ?
Re5 Re6 Re4 60.23(4) 2_566 . ?
Re1 Se1 Re2 63.15(6) . . ?
Re1 Se1 Re3 63.23(6) . 2_665 ?
Re2 Se1 Re3 63.03(6) . 2_665 ?
Re2 Se2 Re1 63.00(5) . . ?
Re2 Se2 Re3 62.92(6) . . ?
Re1 Se2 Re3 62.74(5) . . ?
Re3 Se3 Re1 63.19(6) . 2_665 ?
Re3 Se3 Re2 63.02(6) . . ?
Re1 Se3 Re2 63.29(6) 2_665 . ?
Re1 Se4 Re2 63.29(6) 2_665 . ?
Re1 Se4 Re3 62.72(6) 2_665 2_665 ?
Re2 Se4 Re3 62.67(5) . 2_665 ?
Re4 Se5 Re5 63.14(6) . . ?
Re4 Se5 Re6 62.96(6) . 2_566 ?
Re5 Se5 Re6 63.00(6) . 2_566 ?
Re5 Se6 Re6 63.15(6) . . ?
Re5 Se6 Re4 63.34(6) . 2_566 ?
Re6 Se6 Re4 62.98(5) . 2_566 ?
Re4 Se7 Re6 62.95(5) . . ?
Re4 Se7 Re5 62.99(5) . . ?
Re6 Se7 Re5 62.85(6) . . ?
Re4 Se8 Re5 63.16(6) 2_566 . ?
Re4 Se8 Re6 62.76(5) 2_566 2_566 ?
Re5 Se8 Re6 62.72(5) . 2_566 ?
C5 P1 C3 105.0(11) . . ?
C5 P1 C1 104.2(10) . . ?
C3 P1 C1 102.7(10) . . ?
C5 P1 Re1 112.1(7) . . ?
C3 P1 Re1 115.8(7) . . ?
C1 P1 Re1 115.7(8) . . ?
C9 P2 C11 100.5(10) . . ?
C9 P2 C7 104.2(10) . . ?
C11 P2 C7 104.4(11) . . ?
C9 P2 Re2 116.2(8) . . ?
C11 P2 Re2 115.5(7) . . ?
C7 P2 Re2 114.2(7) . . ?
C23 P3 C21 105.2(11) . . ?
C23 P3 C25 101.0(11) . . ?
C21 P3 C25 105.2(10) . . ?
C23 P3 Re5 115.4(8) . . ?
C21 P3 Re5 113.3(7) . . ?
C25 P3 Re5 115.3(7) . . ?
C17 P4 C15 104.9(10) . . ?
C17 P4 C19 103.5(9) . . ?
C15 P4 C19 101.8(11) . . ?
C17 P4 Re4 115.8(8) . . ?
C15 P4 Re4 115.5(8) . . ?
C19 P4 Re4 113.6(6) . . ?
S1 O1 Re3 122.6(8) . . ?
S2 O2 Re6 122.3(8) . . ?
O1 S1 C14 102.7(10) . . ?
O1 S1 C13 105.3(12) . . ?
C14 S1 C13 100.2(13) . . ?
O2 S2 C27 101.7(9) . . ?
O2 S2 C28 101.7(10) . . ?
C27 S2 C28 100.7(12) . . ?
O3 S3 C29 104.6(16) . . ?
O3 S3 C30 105.4(14) . . ?
C29 S3 C30 100.1(15) . . ?
O4 S4 C31 118.9(20) . . ?
O4 S4 C32 114.7(20) . . ?
C31 S4 C32 108.5(25) . . ?
C2 C1 P1 116.8(16) . . ?
C4 C3 P1 114.0(19) . . ?
C6 C5 P1 117.4(16) . . ?
C8 C7 P2 116.2(15) . . ?
C10 C9 P2 115.7(16) . . ?
C12 C11 P2 116.8(15) . . ?
C16 C15 P4 114.5(19) . . ?
C18 C17 P4 115.1(14) . . ?
C20 C19 P4 116.7(14) . . ?
C22 C21 P3 116.2(17) . . ?
C24 C23 P3 115.7(18) . . ?
C26 C25 P3 114.2(17) . . ?
F1 Sb1 F3 90.6(13) . . ?
F1 Sb1 F4 89.8(11) . . ?
F3 Sb1 F4 88.0(9) . . ?
F1 Sb1 F6 178.9(10) . . ?
F3 Sb1 F6 90.2(10) . . ?
F4 Sb1 F6 90.9(9) . . ?
F1 Sb1 F5 89.4(14) . . ?
F3 Sb1 F5 178.7(11) . . ?
F4 Sb1 F5 90.7(10) . . ?
F6 Sb1 F5 89.8(10) . . ?
F1 Sb1 F2 90.6(11) . . ?
F3 Sb1 F2 92.1(10) . . ?
F4 Sb1 F2 179.5(9) . . ?
F6 Sb1 F2 88.6(9) . . ?
F5 Sb1 F2 89.2(10) . . ?
F8 Sb2 F10 176.7(14) . . ?
F8 Sb2 F9 90.1(11) . . ?
F10 Sb2 F9 88.0(9) . . ?
F8 Sb2 F11 90.1(11) . . ?
F10 Sb2 F11 91.8(8) . . ?
F9 Sb2 F11 179.3(12) . . ?
F8 Sb2 F7 91.5(13) . . ?
F10 Sb2 F7 85.8(11) . . ?
F9 Sb2 F7 89.5(13) . . ?
F11 Sb2 F7 91.1(11) . . ?
F8 Sb2 F12 91.1(13) . . ?
F10 Sb2 F12 91.6(11) . . ?
F9 Sb2 F12 90.4(12) . . ?
F11 Sb2 F12 88.9(11) . . ?
F7 Sb2 F12 177.4(11) . . ?

loop_
_geom_bond_atom_site_label_1
_geom_bond_atom_site_label_2
_geom_bond_distance
_geom_bond_site_symmetry_2
_geom_bond_publ_flag
Re1 P1 2.483(5) . ?
Re1 Se4 2.511(2) 2_665 ?
Re1 Se1 2.512(2) . ?
Re1 Se3 2.516(2) 2_665 ?
Re1 Se2 2.523(2) . ?
Re1 Re3 2.6268(13) . ?
Re1 Re2 2.6323(12) . ?
Re1 Re3 2.6356(12) 2_665 ?
Re1 Re2 2.6399(13) 2_665 ?
Re2 P2 2.474(6) . ?
Re2 Se2 2.515(2) . ?
Re2 Se3 2.516(2) . ?
Re2 Se1 2.515(2) . ?
Re2 Se4 2.521(2) . ?
Re2 Re3 2.629(2) . ?
Re2 Re3 2.6297(12) 2_665 ?
Re2 Re1 2.6400(13) 2_665 ?
Re3 O1 2.111(15) . ?
Re3 Se3 2.515(2) . ?
Re3 Se1 2.516(2) 2_665 ?
Re3 Se2 2.523(2) . ?
Re3 Se4 2.536(2) 2_665 ?
Re3 Re2 2.6296(12) 2_665 ?
Re3 Re1 2.6356(12) 2_665 ?
Re4 P4 2.477(5) . ?
Re4 Se5 2.514(2) . ?
Re4 Se7 2.516(2) . ?
Re4 Se8 2.519(2) 2_566 ?
Re4 Se6 2.521(2) 2_566 ?
Re4 Re6 2.6302(12) 2_566 ?
Re4 Re6 2.6308(14) . ?
Re4 Re5 2.6324(12) . ?
Re4 Re5 2.6407(14) 2_566 ?
Re5 P3 2.477(5) . ?
Re5 Se6 2.509(2) . ?
Re5 Se5 2.515(2) . ?
Re5 Se7 2.522(2) . ?
Re5 Se8 2.524(2) . ?
Re5 Re6 2.6302(14) . ?
Re5 Re6 2.6319(12) 2_566 ?
Re5 Re4 2.6407(14) 2_566 ?
Re6 O2 2.144(15) . ?
Re6 Se6 2.514(2) . ?
Re6 Se5 2.523(2) 2_566 ?
Re6 Se7 2.523(2) . ?
Re6 Se8 2.533(2) 2_566 ?
Re6 Re4 2.6303(12) 2_566 ?
Re6 Re5 2.6319(12) 2_566 ?
Se1 Re3 2.516(2) 2_665 ?
Se3 Re1 2.516(2) 2_665 ?
Se4 Re1 2.511(2) 2_665 ?
Se4 Re3 2.536(2) 2_665 ?
Se5 Re6 2.523(2) 2_566 ?
Se6 Re4 2.521(2) 2_566 ?
Se8 Re4 2.519(2) 2_566 ?
Se8 Re6 2.533(2) 2_566 ?
P1 C5 1.81(2) . ?
P1 C3 1.84(2) . ?
P1 C1 1.84(2) . ?
P2 C9 1.80(2) . ?
P2 C11 1.81(2) . ?
P2 C7 1.83(2) . ?
P3 C23 1.81(3) . ?
P3 C21 1.82(2) . ?
P3 C25 1.83(2) . ?
P4 C17 1.82(2) . ?
P4 C15 1.83(2) . ?
P4 C19 1.84(2) . ?
O1 S1 1.55(2) . ?
O2 S2 1.535(14) . ?
O3 S3 1.51(2) . ?
O4 S4 1.35(2) . ?
S1 C14 1.75(2) . ?
S1 C13 1.74(3) . ?
S2 C27 1.76(3) . ?
S2 C28 1.77(2) . ?
S3 C29 1.74(3) . ?
S3 C30 1.77(3) . ?
S4 C31 1.68(4) . ?
S4 C32 1.75(5) . ?
C1 C2 1.53(3) . ?
C3 C4 1.52(3) . ?
C5 C6 1.52(3) . ?
C7 C8 1.49(3) . ?
C9 C10 1.52(3) . ?
C11 C12 1.48(3) . ?
C15 C16 1.53(3) . ?
C17 C18 1.51(3) . ?
C19 C20 1.50(3) . ?
C21 C22 1.55(3) . ?
C23 C24 1.52(3) . ?
C25 C26 1.59(3) . ?
Sb1 F1 1.82(2) . ?
Sb1 F3 1.84(2) . ?
Sb1 F4 1.84(2) . ?
Sb1 F6 1.87(2) . ?
Sb1 F5 1.85(2) . ?
Sb1 F2 1.86(2) . ?
Sb2 F8 1.81(2) . ?
Sb2 F10 1.822(15) . ?
Sb2 F9 1.84(2) . ?
Sb2 F11 1.84(2) . ?
Sb2 F7 1.85(2) . ?
Sb2 F12 1.86(2) . ?
